data_1505515
loop_
_publ_author_name
'Debroy, Paromita'
'Lindeman, Sergey V.'
'Rathore, Rajendra'

_publ_section_title
;
 Hexabenzo[4.4.4]propellane: a helical molecular platform for the
 construction of electroactive materials.
;
_journal_issue 21
_journal_name_full 'Organic letters'
_journal_page_first 4091
_journal_page_last 4094
_journal_paper_doi 10.1021/ol7015466
_journal_volume 9
_journal_year 2007
_chemical_formula_sum 'C62 H72'
_chemical_formula_weight 817.20
_chemical_name_systematic
; 
 ? 
;
_space_group_IT_number 14
_symmetry_cell_setting monoclinic
_symmetry_space_group_name_Hall '-P 2ybc'
_symmetry_space_group_name_H-M 'P 1 21/c 1'
_atom_sites_solution_hydrogens geom
_atom_sites_solution_primary direct
_atom_sites_solution_secondary difmap
_audit_creation_method SHELXL-97
_cell_angle_alpha 90.00
_cell_angle_beta 103.4920(10)
_cell_angle_gamma 90.00
_cell_formula_units_Z 4
_cell_length_a 13.9425(2)
_cell_length_b 25.5640(4)
_cell_length_c 14.1545(2)
_cell_measurement_reflns_used 7412
_cell_measurement_temperature 100(2)
_cell_measurement_theta_max 61
_cell_measurement_theta_min 4
_cell_volume 4905.80(13)
_computing_cell_refinement 'SAINT v7.23A (Bruker, 2005)'
_computing_data_collection 'APEX2 v2.0-2 (Bruker, 2005)'
_computing_data_reduction 'SADABS-2004/1 (Bruker, 2005)'
_computing_molecular_graphics 'XP v5.1 (Bruker, 1998)'
_computing_publication_material 'XCIF v6.12 (Bruker, 2001)'
_computing_structure_refinement 'SHELXL-97 v.97-2 (Sheldrick, 1993-1997)'
_computing_structure_solution 'XS/SHELXTL v6.12 (Bruker, 2001)'
_diffrn_ambient_temperature 100(2)
_diffrn_measured_fraction_theta_full 0.969
_diffrn_measured_fraction_theta_max 0.969
_diffrn_measurement_device_type 'Bruker APEX2 CCD detector'
_diffrn_measurement_method '\w scans'
_diffrn_radiation_monochromator graphite
_diffrn_radiation_source 'fine-focus sealed tube'
_diffrn_radiation_type CuK\a
_diffrn_radiation_wavelength 1.54178
_diffrn_reflns_av_R_equivalents 0.0186
_diffrn_reflns_av_sigmaI/netI 0.0118
_diffrn_reflns_limit_h_max 14
_diffrn_reflns_limit_h_min -15
_diffrn_reflns_limit_k_max 29
_diffrn_reflns_limit_k_min 0
_diffrn_reflns_limit_l_max 15
_diffrn_reflns_limit_l_min 0
_diffrn_reflns_number 40703
_diffrn_reflns_theta_full 67.50
_diffrn_reflns_theta_max 61.50
_diffrn_reflns_theta_min 3.26
_exptl_absorpt_coefficient_mu 0.458
_exptl_absorpt_correction_T_max 0.9471
_exptl_absorpt_correction_T_min 0.8487
_exptl_absorpt_correction_type multi-scan
_exptl_crystal_colour colorless
_exptl_crystal_density_diffrn 1.106
_exptl_crystal_density_method 'not measured'
_exptl_crystal_description prism
_exptl_crystal_F_000 1776
_exptl_crystal_size_max 0.37
_exptl_crystal_size_mid 0.32
_exptl_crystal_size_min 0.12
_refine_diff_density_max 0.724
_refine_diff_density_min -0.364
_refine_diff_density_rms 0.050
_refine_ls_extinction_method none
_refine_ls_goodness_of_fit_ref 1.023
_refine_ls_hydrogen_treatment constr
_refine_ls_matrix_type full
_refine_ls_number_parameters 556
_refine_ls_number_reflns 7380
_refine_ls_number_restraints 0
_refine_ls_restrained_S_all 1.023
_refine_ls_R_factor_all 0.0608
_refine_ls_R_factor_gt 0.0569
_refine_ls_shift/su_max 0.001
_refine_ls_shift/su_mean 0.000
_refine_ls_structure_factor_coef Fsqd
_refine_ls_weighting_details 'calc w=1/[\s^2^(Fo^2^)+(0.0722P)^2^+4.2754P] where P=(Fo^2^+2Fc^2^)/3'
_refine_ls_weighting_scheme calc
_refine_ls_wR_factor_gt 0.1454
_refine_ls_wR_factor_ref 0.1484
_reflns_number_gt 6718
_reflns_number_total 7380
_reflns_threshold_expression >2sigma(I)
_cod_data_source_file ol7015466-file003.cif
_cod_data_source_block raj3e
_cod_original_sg_symbol_H-M 'P 21/c'
_cod_database_code 1505515

loop_
_symmetry_equiv_pos_as_xyz
'x, y, z'
'-x, y+1/2, -z+1/2'
'-x, -y, -z'
'x, -y-1/2, z-1/2'

loop_
_atom_site_label
_atom_site_type_symbol
_atom_site_fract_x
_atom_site_fract_y
_atom_site_fract_z
_atom_site_U_iso_or_equiv
_atom_site_adp_type
_atom_site_occupancy
_atom_site_symmetry_multiplicity
_atom_site_calc_flag
_atom_site_refinement_flags
_atom_site_disorder_assembly
_atom_site_disorder_group
C1 C 0.09509(14) 0.63831(7) 0.77152(13) 0.0235(4) Uani 1 1 d . . .
C2 C 0.19841(14) 0.62601(7) 0.75216(14) 0.0254(4) Uani 1 1 d . . .
C10 C -0.10257(16) 0.57500(8) 1.01078(15) 0.0322(5) Uani 1 1 d . . .
C11 C 0.09238(14) 0.61966(7) 0.87474(14) 0.0246(4) Uani 1 1 d . . .
C12 C 0.17661(14) 0.62612(7) 0.95026(14) 0.0265(4) Uani 1 1 d . . .
C13 C 0.17089(16) 0.61118(8) 1.04386(14) 0.0315(5) Uani 1 1 d . . .
H13A H 0.2284 0.6131 1.0953 0.038 Uiso 1 1 calc R . .
C14 C 0.08355(16) 0.59360(8) 1.06346(14) 0.0324(5) Uani 1 1 d . . .
H14A H 0.0821 0.5844 1.1282 0.039 Uiso 1 1 calc R . .
C15 C -0.00212(15) 0.58908(7) 0.99006(14) 0.0286(4) Uani 1 1 d . . .
C16 C 0.00582(14) 0.60130(7) 0.89585(14) 0.0256(4) Uani 1 1 d . . .
H16A H -0.0506 0.5969 0.8439 0.031 Uiso 1 1 calc R . .
C17 C -0.15600(17) 0.62631(9) 1.02064(19) 0.0454(6) Uani 1 1 d . . .
H17A H -0.2207 0.6186 1.0333 0.068 Uiso 1 1 calc R . .
H17B H -0.1646 0.6464 0.9603 0.068 Uiso 1 1 calc R . .
H17C H -0.1168 0.6467 1.0746 0.068 Uiso 1 1 calc R . .
C18 C -0.09072(18) 0.54329(11) 1.10421(18) 0.0483(6) Uani 1 1 d . . .
H18A H -0.0566 0.5104 1.0979 0.073 Uiso 1 1 calc R . .
H18B H -0.1559 0.5357 1.1158 0.073 Uiso 1 1 calc R . .
H18C H -0.0520 0.5634 1.1589 0.073 Uiso 1 1 calc R . .
C19 C -0.16633(18) 0.54321(10) 0.92793(18) 0.0476(6) Uani 1 1 d . . .
H19A H -0.1330 0.5102 0.9206 0.071 Uiso 1 1 calc R . .
H19B H -0.1766 0.5632 0.8674 0.071 Uiso 1 1 calc R . .
H19C H -0.2302 0.5358 0.9427 0.071 Uiso 1 1 calc R . .
C20 C 0.53917(16) 0.70589(10) 0.86429(17) 0.0421(6) Uani 1 1 d . . .
C21 C 0.27837(14) 0.65043(7) 0.83362(14) 0.0268(4) Uani 1 1 d . . .
C22 C 0.26674(14) 0.64930(8) 0.92951(14) 0.0281(4) Uani 1 1 d . . .
C23 C 0.34146(15) 0.67067(8) 1.00232(15) 0.0332(5) Uani 1 1 d . . .
H23A H 0.3332 0.6717 1.0671 0.040 Uiso 1 1 calc R . .
C24 C 0.42706(15) 0.69039(9) 0.98286(16) 0.0361(5) Uani 1 1 d . . .
H24A H 0.4767 0.7044 1.0343 0.043 Uiso 1 1 calc R . .
C25 C 0.44160(15) 0.68998(8) 0.88884(16) 0.0351(5) Uani 1 1 d . . .
C26 C 0.36486(14) 0.67046(8) 0.81527(15) 0.0309(5) Uani 1 1 d . . .
H26A H 0.3722 0.6709 0.7502 0.037 Uiso 1 1 calc R . .
C27 C 0.52127(18) 0.74281(10) 0.7767(2) 0.0511(6) Uani 1 1 d . . .
H27A H 0.4893 0.7748 0.7919 0.077 Uiso 1 1 calc R . .
H27B H 0.4786 0.7256 0.7205 0.077 Uiso 1 1 calc R . .
H27C H 0.5845 0.7517 0.7616 0.077 Uiso 1 1 calc R . .
C28 C 0.60931(19) 0.73218(13) 0.9502(2) 0.0629(8) Uani 1 1 d . . .
H28A H 0.5795 0.7647 0.9666 0.094 Uiso 1 1 calc R . .
H28B H 0.6718 0.7402 0.9328 0.094 Uiso 1 1 calc R . .
H28C H 0.6216 0.7086 1.0063 0.094 Uiso 1 1 calc R . .
C29 C 0.58885(17) 0.65562(11) 0.8405(2) 0.0499(6) Uani 1 1 d . . .
H29A H 0.6515 0.6644 0.8242 0.075 Uiso 1 1 calc R . .
H29B H 0.5455 0.6381 0.7851 0.075 Uiso 1 1 calc R . .
H29C H 0.6013 0.6323 0.8970 0.075 Uiso 1 1 calc R . .
C30 C -0.07383(15) 0.80206(8) 0.86391(15) 0.0307(5) Uani 1 1 d . . .
C31 C 0.07799(13) 0.69800(7) 0.76473(13) 0.0239(4) Uani 1 1 d . . .
C32 C 0.11378(14) 0.72689(7) 0.69594(13) 0.0255(4) Uani 1 1 d . . .
C33 C 0.09280(15) 0.78045(8) 0.68829(14) 0.0293(4) Uani 1 1 d . . .
H33A H 0.1187 0.8010 0.6442 0.035 Uiso 1 1 calc R . .
C34 C 0.03538(15) 0.80410(8) 0.74325(14) 0.0300(5) Uani 1 1 d . . .
H34A H 0.0217 0.8405 0.7354 0.036 Uiso 1 1 calc R . .
C35 C -0.00294(14) 0.77583(8) 0.81000(14) 0.0270(4) Uani 1 1 d . . .
C36 C 0.02149(14) 0.72291(7) 0.82083(13) 0.0253(4) Uani 1 1 d . . .
H36A H -0.0011 0.7031 0.8681 0.030 Uiso 1 1 calc R . .
C37 C -0.09592(16) 0.76758(8) 0.94465(15) 0.0349(5) Uani 1 1 d . . .
H37A H -0.1238 0.7342 0.9170 0.052 Uiso 1 1 calc R . .
H37B H -0.1434 0.7854 0.9749 0.052 Uiso 1 1 calc R . .
H37C H -0.0348 0.7611 0.9937 0.052 Uiso 1 1 calc R . .
C38 C -0.17147(16) 0.81243(9) 0.78849(16) 0.0401(5) Uani 1 1 d . . .
H38A H -0.1991 0.7792 0.7601 0.060 Uiso 1 1 calc R . .
H38B H -0.1588 0.8353 0.7371 0.060 Uiso 1 1 calc R . .
H38C H -0.2184 0.8294 0.8204 0.060 Uiso 1 1 calc R . .
C39 C -0.03096(17) 0.85407(8) 0.90946(16) 0.0353(5) Uani 1 1 d . . .
H39A H 0.0309 0.8474 0.9574 0.053 Uiso 1 1 calc R . .
H39B H -0.0782 0.8708 0.9415 0.053 Uiso 1 1 calc R . .
H39C H -0.0183 0.8772 0.8585 0.053 Uiso 1 1 calc R . .
C40 C 0.31400(16) 0.61704(9) 0.43476(16) 0.0362(5) Uani 1 1 d . . .
C41 C 0.20400(14) 0.64969(7) 0.65365(14) 0.0246(4) Uani 1 1 d . . .
C42 C 0.16734(14) 0.70038(8) 0.63118(13) 0.0258(4) Uani 1 1 d . . .
C43 C 0.18095(14) 0.72353(8) 0.54568(14) 0.0293(4) Uani 1 1 d . . .
H43A H 0.1568 0.7579 0.5295 0.035 Uiso 1 1 calc R . .
C44 C 0.22873(15) 0.69762(8) 0.48403(15) 0.0318(5) Uani 1 1 d . . .
H44A H 0.2373 0.7146 0.4269 0.038 Uiso 1 1 calc R . .
C45 C 0.26442(14) 0.64694(8) 0.50453(15) 0.0303(5) Uani 1 1 d . . .
C46 C 0.25067(14) 0.62399(8) 0.59001(14) 0.0278(4) Uani 1 1 d . . .
H46A H 0.2741 0.5894 0.6053 0.033 Uiso 1 1 calc R . .
C47 C 0.3809(2) 0.57279(14) 0.4860(2) 0.0697(9) Uani 1 1 d . . .
H47A H 0.3417 0.5481 0.5145 0.105 Uiso 1 1 calc R . .
H47B H 0.4334 0.5876 0.5375 0.105 Uiso 1 1 calc R . .
H47C H 0.4102 0.5545 0.4388 0.105 Uiso 1 1 calc R . .
C48 C 0.3733(4) 0.65388(13) 0.3875(4) 0.139(2) Uani 1 1 d . . .
H48A H 0.3306 0.6821 0.3548 0.208 Uiso 1 1 calc R . .
H48B H 0.4006 0.6347 0.3399 0.208 Uiso 1 1 calc R . .
H48C H 0.4273 0.6688 0.4373 0.208 Uiso 1 1 calc R . .
C49 C 0.2350(2) 0.59142(14) 0.3566(2) 0.0775(10) Uani 1 1 d . . .
H49A H 0.1953 0.5680 0.3870 0.116 Uiso 1 1 calc R . .
H49B H 0.2661 0.5713 0.3130 0.116 Uiso 1 1 calc R . .
H49C H 0.1924 0.6184 0.3195 0.116 Uiso 1 1 calc R . .
C50 C -0.26709(15) 0.61954(8) 0.59647(15) 0.0321(5) Uani 1 1 d . . .
C51 C 0.01493(14) 0.60960(7) 0.69632(13) 0.0237(4) Uani 1 1 d . . .
C52 C 0.03471(14) 0.55995(7) 0.66286(13) 0.0248(4) Uani 1 1 d . . .
C53 C -0.04300(15) 0.53303(8) 0.60177(14) 0.0287(4) Uani 1 1 d . . .
H53A H -0.0302 0.5003 0.5754 0.034 Uiso 1 1 calc R . .
C54 C -0.13763(15) 0.55273(8) 0.57877(14) 0.0307(5) Uani 1 1 d . . .
H54A H -0.1887 0.5330 0.5380 0.037 Uiso 1 1 calc R . .
C55 C -0.15979(14) 0.60107(8) 0.61421(13) 0.0281(4) Uani 1 1 d . . .
C56 C -0.08091(14) 0.62935(7) 0.67008(13) 0.0251(4) Uani 1 1 d . . .
H56A H -0.0930 0.6635 0.6911 0.030 Uiso 1 1 calc R . .
C57 C -0.32414(16) 0.58060(9) 0.64617(17) 0.0403(5) Uani 1 1 d . . .
H57A H -0.2946 0.5799 0.7161 0.060 Uiso 1 1 calc R . .
H57B H -0.3208 0.5456 0.6190 0.060 Uiso 1 1 calc R . .
H57C H -0.3932 0.5916 0.6350 0.060 Uiso 1 1 calc R . .
C58 C -0.27525(15) 0.67402(9) 0.63804(16) 0.0360(5) Uani 1 1 d . . .
H58A H -0.2455 0.6738 0.7080 0.054 Uiso 1 1 calc R . .
H58B H -0.3449 0.6839 0.6269 0.054 Uiso 1 1 calc R . .
H58C H -0.2406 0.6993 0.6059 0.054 Uiso 1 1 calc R . .
C59 C -0.31456(17) 0.62024(10) 0.48754(16) 0.0437(6) Uani 1 1 d . . .
H59A H -0.2788 0.6447 0.4550 0.065 Uiso 1 1 calc R . .
H59B H -0.3835 0.6313 0.4772 0.065 Uiso 1 1 calc R . .
H59C H -0.3118 0.5851 0.4607 0.065 Uiso 1 1 calc R . .
C60 C 0.42215(17) 0.46477(9) 0.81347(17) 0.0438(6) Uani 1 1 d . . .
C61 C 0.21266(14) 0.56651(7) 0.74833(13) 0.0254(4) Uani 1 1 d . A .
C62 C 0.13359(14) 0.53623(7) 0.69685(13) 0.0255(4) Uani 1 1 d . . .
C63 C 0.15208(15) 0.48371(8) 0.68087(14) 0.0296(5) Uani 1 1 d . A .
H63A H 0.1000 0.4626 0.6452 0.036 Uiso 1 1 calc R . .
C64 C 0.24368(16) 0.46156(8) 0.71537(14) 0.0323(5) Uani 1 1 d . . .
H64A H 0.2534 0.4258 0.7018 0.039 Uiso 1 1 calc R A .
C65 C 0.32206(16) 0.49019(8) 0.76948(14) 0.0340(5) Uani 1 1 d . A .
C66 C 0.30391(15) 0.54305(8) 0.78460(14) 0.0312(5) Uani 1 1 d . . .
H66A H 0.3561 0.5638 0.8212 0.037 Uiso 1 1 calc R A .
C67 C 0.5033(5) 0.4945(3) 0.8025(5) 0.0659(16) Uiso 0.50 1 d P A 1
H67A H 0.5644 0.4759 0.8320 0.099 Uiso 0.50 1 calc PR A 1
H67B H 0.5026 0.5285 0.8345 0.099 Uiso 0.50 1 calc PR A 1
H67C H 0.4996 0.5000 0.7332 0.099 Uiso 0.50 1 calc PR A 1
C68 C 0.4224(4) 0.4541(2) 0.9255(4) 0.0547(13) Uiso 0.50 1 d P A 1
H68A H 0.3651 0.4327 0.9292 0.082 Uiso 0.50 1 calc PR A 1
H68B H 0.4192 0.4876 0.9585 0.082 Uiso 0.50 1 calc PR A 1
H68C H 0.4830 0.4357 0.9570 0.082 Uiso 0.50 1 calc PR A 1
C69 C 0.4271(4) 0.4063(2) 0.7770(4) 0.0489(12) Uiso 0.50 1 d P A 1
H69A H 0.3687 0.3871 0.7851 0.073 Uiso 0.50 1 calc PR A 1
H69B H 0.4866 0.3893 0.8152 0.073 Uiso 0.50 1 calc PR A 1
H69C H 0.4290 0.4065 0.7083 0.073 Uiso 0.50 1 calc PR A 1
C67A C 0.5057(4) 0.5084(2) 0.8576(5) 0.0602(14) Uiso 0.50 1 d P A 2
H67D H 0.5120 0.5330 0.8062 0.090 Uiso 0.50 1 calc PR A 2
H67E H 0.5692 0.4910 0.8830 0.090 Uiso 0.50 1 calc PR A 2
H67F H 0.4863 0.5275 0.9103 0.090 Uiso 0.50 1 calc PR A 2
C68A C 0.4164(5) 0.4291(3) 0.8915(5) 0.0730(18) Uiso 0.50 1 d P A 2
H68D H 0.4815 0.4136 0.9178 0.109 Uiso 0.50 1 calc PR A 2
H68E H 0.3689 0.4013 0.8664 0.109 Uiso 0.50 1 calc PR A 2
H68F H 0.3951 0.4482 0.9430 0.109 Uiso 0.50 1 calc PR A 2
C69A C 0.4634(5) 0.4376(3) 0.7367(5) 0.0789(18) Uiso 0.50 1 d P A 2
H69D H 0.4662 0.4624 0.6846 0.118 Uiso 0.50 1 calc PR A 2
H69E H 0.4208 0.4081 0.7099 0.118 Uiso 0.50 1 calc PR A 2
H69F H 0.5300 0.4248 0.7658 0.118 Uiso 0.50 1 calc PR A 2

loop_
_atom_site_aniso_label
_atom_site_aniso_U_11
_atom_site_aniso_U_22
_atom_site_aniso_U_33
_atom_site_aniso_U_23
_atom_site_aniso_U_13
_atom_site_aniso_U_12
C1 0.0245(10) 0.0238(10) 0.0236(9) -0.0015(8) 0.0086(8) 0.0010(8)
C2 0.0238(10) 0.0275(10) 0.0260(10) -0.0024(8) 0.0079(8) 0.0004(8)
C10 0.0368(12) 0.0325(11) 0.0306(11) 0.0027(9) 0.0146(9) 0.0013(9)
C11 0.0291(11) 0.0198(9) 0.0262(10) -0.0018(8) 0.0090(8) 0.0044(8)
C12 0.0300(11) 0.0240(10) 0.0258(10) -0.0026(8) 0.0072(8) 0.0051(8)
C13 0.0347(12) 0.0333(11) 0.0249(10) -0.0022(8) 0.0039(9) 0.0033(9)
C14 0.0416(13) 0.0332(11) 0.0245(10) 0.0012(8) 0.0120(9) 0.0038(9)
C15 0.0351(12) 0.0241(10) 0.0286(10) 0.0000(8) 0.0116(9) 0.0037(8)
C16 0.0271(11) 0.0253(10) 0.0251(10) -0.0012(8) 0.0078(8) 0.0028(8)
C17 0.0354(13) 0.0424(13) 0.0629(16) 0.0013(11) 0.0206(11) 0.0040(10)
C18 0.0452(14) 0.0599(16) 0.0457(14) 0.0182(12) 0.0223(11) 0.0045(12)
C19 0.0469(15) 0.0555(15) 0.0455(14) -0.0056(11) 0.0213(11) -0.0157(12)
C20 0.0272(12) 0.0541(14) 0.0469(13) -0.0159(11) 0.0127(10) -0.0069(10)
C21 0.0242(11) 0.0259(10) 0.0303(11) -0.0034(8) 0.0066(8) 0.0035(8)
C22 0.0271(11) 0.0277(10) 0.0293(10) -0.0032(8) 0.0061(8) 0.0057(8)
C23 0.0304(11) 0.0387(12) 0.0296(11) -0.0067(9) 0.0051(9) 0.0032(9)
C24 0.0281(12) 0.0425(12) 0.0356(12) -0.0109(10) 0.0028(9) 0.0005(9)
C25 0.0269(11) 0.0365(12) 0.0418(12) -0.0111(10) 0.0079(9) 0.0001(9)
C26 0.0274(11) 0.0349(11) 0.0320(11) -0.0065(9) 0.0099(9) 0.0015(9)
C27 0.0346(13) 0.0542(15) 0.0695(17) -0.0063(13) 0.0223(12) -0.0083(11)
C28 0.0355(14) 0.088(2) 0.0673(18) -0.0308(16) 0.0171(13) -0.0224(14)
C29 0.0317(13) 0.0632(16) 0.0578(15) -0.0062(13) 0.0165(11) 0.0029(11)
C30 0.0346(12) 0.0281(11) 0.0311(11) -0.0018(8) 0.0114(9) 0.0054(9)
C31 0.0219(10) 0.0252(10) 0.0238(9) -0.0019(8) 0.0034(8) -0.0003(8)
C32 0.0242(10) 0.0273(10) 0.0245(10) -0.0015(8) 0.0050(8) -0.0013(8)
C33 0.0329(11) 0.0276(11) 0.0288(10) 0.0011(8) 0.0105(9) -0.0021(8)
C34 0.0360(12) 0.0227(10) 0.0317(11) -0.0004(8) 0.0090(9) 0.0023(8)
C35 0.0281(11) 0.0263(10) 0.0257(10) -0.0023(8) 0.0044(8) 0.0008(8)
C36 0.0258(10) 0.0267(10) 0.0238(10) -0.0011(8) 0.0068(8) -0.0006(8)
C37 0.0405(13) 0.0323(11) 0.0369(12) -0.0029(9) 0.0188(10) 0.0051(9)
C38 0.0380(13) 0.0455(13) 0.0385(12) -0.0025(10) 0.0121(10) 0.0111(10)
C39 0.0454(13) 0.0276(11) 0.0358(12) -0.0017(9) 0.0151(10) 0.0076(9)
C40 0.0390(13) 0.0395(12) 0.0357(12) -0.0033(9) 0.0201(10) -0.0011(10)
C41 0.0213(10) 0.0266(10) 0.0264(10) -0.0032(8) 0.0067(8) -0.0044(8)
C42 0.0233(10) 0.0286(10) 0.0259(10) -0.0036(8) 0.0065(8) -0.0043(8)
C43 0.0292(11) 0.0295(11) 0.0308(11) 0.0000(8) 0.0098(8) -0.0021(8)
C44 0.0314(11) 0.0384(12) 0.0282(10) 0.0003(9) 0.0123(9) -0.0046(9)
C45 0.0248(11) 0.0364(11) 0.0313(11) -0.0055(9) 0.0100(8) -0.0061(8)
C46 0.0245(10) 0.0283(10) 0.0326(11) -0.0037(8) 0.0108(8) -0.0034(8)
C47 0.0586(18) 0.108(3) 0.0453(15) -0.0077(16) 0.0177(13) 0.0404(17)
C48 0.221(5) 0.0515(19) 0.220(5) -0.016(3) 0.206(5) -0.014(3)
C49 0.069(2) 0.098(2) 0.0593(18) -0.0416(17) 0.0009(15) 0.0325(18)
C50 0.0261(11) 0.0408(12) 0.0299(11) -0.0024(9) 0.0073(8) -0.0004(9)
C51 0.0254(10) 0.0260(10) 0.0217(9) 0.0014(8) 0.0097(8) -0.0023(8)
C52 0.0292(11) 0.0256(10) 0.0226(9) 0.0009(8) 0.0120(8) -0.0016(8)
C53 0.0337(12) 0.0266(10) 0.0282(10) -0.0054(8) 0.0122(9) -0.0035(8)
C54 0.0300(11) 0.0349(11) 0.0281(10) -0.0066(9) 0.0084(8) -0.0077(9)
C55 0.0281(11) 0.0351(11) 0.0224(10) -0.0004(8) 0.0089(8) -0.0022(8)
C56 0.0287(11) 0.0256(10) 0.0231(9) -0.0002(8) 0.0104(8) -0.0004(8)
C57 0.0296(12) 0.0485(14) 0.0446(13) -0.0026(11) 0.0124(10) -0.0027(10)
C58 0.0272(11) 0.0435(13) 0.0371(12) 0.0008(10) 0.0071(9) 0.0056(9)
C59 0.0319(13) 0.0616(16) 0.0356(12) -0.0033(11) 0.0041(10) 0.0037(11)
C60 0.0428(14) 0.0453(13) 0.0407(13) -0.0068(10) 0.0045(10) 0.0186(11)
C61 0.0294(11) 0.0274(10) 0.0224(9) -0.0010(8) 0.0120(8) 0.0028(8)
C62 0.0306(11) 0.0266(10) 0.0222(9) 0.0013(8) 0.0121(8) 0.0002(8)
C63 0.0370(12) 0.0264(10) 0.0283(10) -0.0027(8) 0.0132(9) -0.0025(9)
C64 0.0432(13) 0.0265(10) 0.0313(11) 0.0004(9) 0.0167(9) 0.0075(9)
C65 0.0404(13) 0.0372(12) 0.0274(10) -0.0004(9) 0.0140(9) 0.0104(9)
C66 0.0295(11) 0.0368(12) 0.0283(10) -0.0044(9) 0.0090(8) 0.0048(9)

loop_
_atom_type_symbol
_atom_type_description
_atom_type_scat_dispersion_real
_atom_type_scat_dispersion_imag
_atom_type_scat_source
C C 0.0181 0.0091 'International Tables Vol C Tables 4.2.6.8 and 6.1.1.4'
H H 0.0000 0.0000 'International Tables Vol C Tables 4.2.6.8 and 6.1.1.4'

loop_
_geom_angle_atom_site_label_1
_geom_angle_atom_site_label_2
_geom_angle_atom_site_label_3
_geom_angle
C51 C1 C31 110.60(15)
C51 C1 C11 109.45(15)
C31 C1 C11 109.04(14)
C51 C1 C2 109.51(15)
C31 C1 C2 108.89(15)
C11 C1 C2 109.33(15)
C61 C2 C21 110.58(16)
C61 C2 C41 108.86(15)
C21 C2 C41 109.80(15)
C61 C2 C1 109.76(15)
C21 C2 C1 108.92(15)
C41 C2 C1 108.90(15)
C18 C10 C19 107.94(19)
C18 C10 C17 109.42(19)
C19 C10 C17 108.49(19)
C18 C10 C15 111.70(18)
C19 C10 C15 111.72(17)
C17 C10 C15 107.50(17)
C16 C11 C12 119.39(17)
C16 C11 C1 121.39(17)
C12 C11 C1 118.93(17)
C13 C12 C11 117.87(18)
C13 C12 C22 122.43(18)
C11 C12 C22 119.69(17)
C14 C13 C12 121.69(19)
C13 C14 C15 121.22(18)
C14 C15 C16 116.59(18)
C14 C15 C10 122.51(18)
C16 C15 C10 120.78(18)
C11 C16 C15 123.08(18)
C28 C20 C27 109.1(2)
C28 C20 C29 107.8(2)
C27 C20 C29 109.6(2)
C28 C20 C25 111.89(19)
C27 C20 C25 111.15(19)
C29 C20 C25 107.29(19)
C26 C21 C22 119.30(18)
C26 C21 C2 121.26(17)
C22 C21 C2 119.31(17)
C23 C22 C21 118.12(19)
C23 C22 C12 122.19(18)
C21 C22 C12 119.68(18)
C24 C23 C22 121.80(19)
C23 C24 C25 120.88(19)
C24 C25 C26 117.22(19)
C24 C25 C20 123.28(19)
C26 C25 C20 119.34(19)
C21 C26 C25 122.59(19)
C37 C30 C35 112.61(16)
C37 C30 C39 108.14(17)
C35 C30 C39 110.71(17)
C37 C30 C38 108.46(18)
C35 C30 C38 107.28(16)
C39 C30 C38 109.59(17)
C36 C31 C32 119.60(17)
C36 C31 C1 120.99(16)
C32 C31 C1 119.25(16)
C33 C32 C31 117.84(17)
C33 C32 C42 121.91(17)
C31 C32 C42 120.19(17)
C34 C33 C32 121.59(18)
C33 C34 C35 121.38(18)
C34 C35 C36 117.12(18)
C34 C35 C30 120.27(17)
C36 C35 C30 122.52(17)
C35 C36 C31 122.39(18)
C48 C40 C49 109.1(3)
C48 C40 C45 110.5(2)
C49 C40 C45 108.95(19)
C48 C40 C47 109.5(3)
C49 C40 C47 106.5(2)
C45 C40 C47 112.18(18)
C46 C41 C42 119.33(18)
C46 C41 C2 122.04(17)
C42 C41 C2 118.45(16)
C43 C42 C41 118.12(17)
C43 C42 C32 122.24(18)
C41 C42 C32 119.62(17)
C44 C43 C42 121.68(19)
C43 C44 C45 120.97(19)
C44 C45 C46 117.13(18)
C44 C45 C40 121.42(18)
C46 C45 C40 121.43(19)
C41 C46 C45 122.76(19)
C58 C50 C59 108.91(18)
C58 C50 C55 112.06(17)
C59 C50 C55 110.19(17)
C58 C50 C57 108.67(17)
C59 C50 C57 108.63(18)
C55 C50 C57 108.30(17)
C56 C51 C52 119.23(17)
C56 C51 C1 120.51(16)
C52 C51 C1 119.77(17)
C53 C52 C51 117.93(18)
C53 C52 C62 121.84(17)
C51 C52 C62 120.13(17)
C54 C53 C52 121.78(18)
C53 C54 C55 121.26(18)
C54 C55 C56 116.78(18)
C54 C55 C50 120.24(18)
C56 C55 C50 122.88(18)
C51 C56 C55 122.83(18)
C67 C60 C68A 128.0(4)
C67 C60 C69A 73.5(4)
C68A C60 C69A 110.9(4)
C67 C60 C65 114.0(3)
C68A C60 C65 111.7(3)
C69A C60 C65 111.4(3)
C67 C60 C69 112.2(4)
C68A C60 C69 70.7(4)
C69A C60 C69 44.1(3)
C65 C60 C69 111.8(3)
C67 C60 C68 112.6(4)
C68A C60 C68 29.5(3)
C69A C60 C68 135.9(4)
C65 C60 C68 105.3(3)
C69 C60 C68 99.9(3)
C67 C60 C67A 31.5(3)
C68A C60 C67A 107.5(4)
C69A C60 C67A 103.4(4)
C65 C60 C67A 111.5(3)
C69 C60 C67A 133.5(3)
C68 C60 C67A 84.3(3)
C66 C61 C62 119.57(18)
C66 C61 C2 121.88(18)
C62 C61 C2 118.15(17)
C63 C62 C61 117.53(18)
C63 C62 C52 122.33(18)
C61 C62 C52 120.14(17)
C64 C63 C62 121.92(19)
C63 C64 C65 121.62(19)
C64 C65 C66 116.49(19)
C64 C65 C60 121.69(19)
C66 C65 C60 121.8(2)
C61 C66 C65 122.8(2)

loop_
_geom_bond_atom_site_label_1
_geom_bond_atom_site_label_2
_geom_bond_distance
C1 C51 1.538(3)
C1 C31 1.544(3)
C1 C11 1.546(3)
C1 C2 1.560(3)
C2 C61 1.536(3)
C2 C21 1.537(3)
C2 C41 1.539(3)
C10 C18 1.527(3)
C10 C19 1.530(3)
C10 C17 1.531(3)
C10 C15 1.539(3)
C11 C16 1.391(3)
C11 C12 1.401(3)
C12 C13 1.399(3)
C12 C22 1.479(3)
C13 C14 1.385(3)
C14 C15 1.393(3)
C15 C16 1.399(3)
C20 C28 1.527(3)
C20 C27 1.532(4)
C20 C29 1.534(3)
C20 C25 1.535(3)
C21 C26 1.389(3)
C21 C22 1.404(3)
C22 C23 1.395(3)
C23 C24 1.381(3)
C24 C25 1.392(3)
C25 C26 1.399(3)
C30 C37 1.530(3)
C30 C35 1.537(3)
C30 C39 1.537(3)
C30 C38 1.544(3)
C31 C36 1.396(3)
C31 C32 1.403(3)
C32 C33 1.399(3)
C32 C42 1.475(3)
C33 C34 1.379(3)
C34 C35 1.391(3)
C35 C36 1.395(3)
C40 C48 1.509(4)
C40 C49 1.516(4)
C40 C45 1.535(3)
C40 C47 1.536(4)
C41 C46 1.393(3)
C41 C42 1.402(3)
C42 C43 1.399(3)
C43 C44 1.384(3)
C44 C45 1.394(3)
C45 C46 1.398(3)
C50 C58 1.526(3)
C50 C59 1.529(3)
C50 C55 1.533(3)
C50 C57 1.543(3)
C51 C56 1.395(3)
C51 C52 1.404(3)
C52 C53 1.399(3)
C52 C62 1.480(3)
C53 C54 1.378(3)
C54 C55 1.395(3)
C55 C56 1.397(3)
C60 C67 1.402(7)
C60 C68A 1.449(7)
C60 C69A 1.512(7)
C60 C65 1.534(3)
C60 C69 1.587(6)
C60 C68 1.608(6)
C60 C67A 1.629(6)
C61 C66 1.392(3)
C61 C62 1.404(3)
C62 C63 1.396(3)
C63 C64 1.378(3)
C64 C65 1.388(3)
C65 C66 1.400(3)

loop_
_geom_torsion_atom_site_label_1
_geom_torsion_atom_site_label_2
_geom_torsion_atom_site_label_3
_geom_torsion_atom_site_label_4
_geom_torsion
C51 C1 C2 C61 -53.26(19)
C31 C1 C2 C61 -174.31(15)
C11 C1 C2 C61 66.64(19)
C51 C1 C2 C21 -174.46(15)
C31 C1 C2 C21 64.49(19)
C11 C1 C2 C21 -54.55(19)
C51 C1 C2 C41 65.82(19)
C31 C1 C2 C41 -55.23(19)
C11 C1 C2 C41 -174.28(15)
C51 C1 C11 C16 -27.7(2)
C31 C1 C11 C16 93.4(2)
C2 C1 C11 C16 -147.65(17)
C51 C1 C11 C12 158.43(16)
C31 C1 C11 C12 -80.5(2)
C2 C1 C11 C12 38.5(2)
C16 C11 C12 C13 3.1(3)
C1 C11 C12 C13 177.08(16)
C16 C11 C12 C22 -175.48(17)
C1 C11 C12 C22 -1.5(3)
C11 C12 C13 C14 -4.0(3)
C22 C12 C13 C14 174.54(18)
C12 C13 C14 C15 1.3(3)
C13 C14 C15 C16 2.3(3)
C13 C14 C15 C10 -173.73(18)
C18 C10 C15 C14 -26.5(3)
C19 C10 C15 C14 -147.5(2)
C17 C10 C15 C14 93.6(2)
C18 C10 C15 C16 157.7(2)
C19 C10 C15 C16 36.6(3)
C17 C10 C15 C16 -82.3(2)
C12 C11 C16 C15 0.5(3)
C1 C11 C16 C15 -173.34(17)
C14 C15 C16 C11 -3.2(3)
C10 C15 C16 C11 172.91(17)
C61 C2 C21 C26 93.6(2)
C41 C2 C21 C26 -26.5(2)
C1 C2 C21 C26 -145.66(18)
C61 C2 C21 C22 -82.0(2)
C41 C2 C21 C22 157.84(17)
C1 C2 C21 C22 38.7(2)
C26 C21 C22 C23 2.8(3)
C2 C21 C22 C23 178.56(17)
C26 C21 C22 C12 -177.58(17)
C2 C21 C22 C12 -1.8(3)
C13 C12 C22 C23 -17.6(3)
C11 C12 C22 C23 160.89(18)
C13 C12 C22 C21 162.79(18)
C11 C12 C22 C21 -18.7(3)
C21 C22 C23 C24 -3.0(3)
C12 C22 C23 C24 177.43(19)
C22 C23 C24 C25 0.5(3)
C23 C24 C25 C26 2.0(3)
C23 C24 C25 C20 -173.3(2)
C28 C20 C25 C24 -11.5(3)
C27 C20 C25 C24 -133.7(2)
C29 C20 C25 C24 106.5(2)
C28 C20 C25 C26 173.2(2)
C27 C20 C25 C26 51.0(3)
C29 C20 C25 C26 -68.8(3)
C22 C21 C26 C25 -0.3(3)
C2 C21 C26 C25 -175.94(18)
C24 C25 C26 C21 -2.2(3)
C20 C25 C26 C21 173.4(2)
C51 C1 C31 C36 91.1(2)
C11 C1 C31 C36 -29.3(2)
C2 C1 C31 C36 -148.56(17)
C51 C1 C31 C32 -84.2(2)
C11 C1 C31 C32 155.39(17)
C2 C1 C31 C32 36.2(2)
C36 C31 C32 C33 1.5(3)
C1 C31 C32 C33 176.86(17)
C36 C31 C32 C42 -175.51(17)
C1 C31 C32 C42 -0.2(3)
C31 C32 C33 C34 -2.7(3)
C42 C32 C33 C34 174.27(18)
C32 C33 C34 C35 1.1(3)
C33 C34 C35 C36 1.7(3)
C33 C34 C35 C30 -174.77(18)
C37 C30 C35 C34 -171.49(18)
C39 C30 C35 C34 -50.3(2)
C38 C30 C35 C34 69.3(2)
C37 C30 C35 C36 12.2(3)
C39 C30 C35 C36 133.41(19)
C38 C30 C35 C36 -107.1(2)
C34 C35 C36 C31 -2.9(3)
C30 C35 C36 C31 173.49(18)
C32 C31 C36 C35 1.3(3)
C1 C31 C36 C35 -173.95(17)
C61 C2 C41 C46 -21.8(2)
C21 C2 C41 C46 99.4(2)
C1 C2 C41 C46 -141.40(18)
C61 C2 C41 C42 163.13(17)
C21 C2 C41 C42 -75.7(2)
C1 C2 C41 C42 43.5(2)
C46 C41 C42 C43 -1.1(3)
C2 C41 C42 C43 174.13(17)
C46 C41 C42 C32 177.18(17)
C2 C41 C42 C32 -7.6(3)
C33 C32 C42 C43 -14.6(3)
C31 C32 C42 C43 162.27(18)
C33 C32 C42 C41 167.14(18)
C31 C32 C42 C41 -16.0(3)
C41 C42 C43 C44 0.2(3)
C32 C42 C43 C44 -178.01(18)
C42 C43 C44 C45 0.7(3)
C43 C44 C45 C46 -0.6(3)
C43 C44 C45 C40 177.63(19)
C48 C40 C45 C44 35.7(4)
C49 C40 C45 C44 -84.1(3)
C47 C40 C45 C44 158.2(2)
C48 C40 C45 C46 -146.1(3)
C49 C40 C45 C46 94.1(3)
C47 C40 C45 C46 -23.6(3)
C42 C41 C46 C45 1.2(3)
C2 C41 C46 C45 -173.91(18)
C44 C45 C46 C41 -0.3(3)
C40 C45 C46 C41 -178.54(18)
C31 C1 C51 C56 -32.9(2)
C11 C1 C51 C56 87.3(2)
C2 C1 C51 C56 -152.90(17)
C31 C1 C51 C52 155.13(16)
C11 C1 C51 C52 -84.7(2)
C2 C1 C51 C52 35.1(2)
C56 C51 C52 C53 1.9(3)
C1 C51 C52 C53 173.94(16)
C56 C51 C52 C62 -174.52(16)
C1 C51 C52 C62 -2.4(3)
C51 C52 C53 C54 -3.6(3)
C62 C52 C53 C54 172.74(18)
C52 C53 C54 C55 1.2(3)
C53 C54 C55 C56 2.9(3)
C53 C54 C55 C50 -173.60(18)
C58 C50 C55 C54 -178.10(18)
C59 C50 C55 C54 -56.7(3)
C57 C50 C55 C54 62.0(2)
C58 C50 C55 C56 5.7(3)
C59 C50 C55 C56 127.1(2)
C57 C50 C55 C56 -114.2(2)
C52 C51 C56 C55 2.3(3)
C1 C51 C56 C55 -169.75(17)
C54 C55 C56 C51 -4.6(3)
C50 C55 C56 C51 171.75(17)
C21 C2 C61 C66 -23.7(2)
C41 C2 C61 C66 97.0(2)
C1 C2 C61 C66 -143.89(17)
C21 C2 C61 C62 163.61(16)
C41 C2 C61 C62 -75.7(2)
C1 C2 C61 C62 43.4(2)
C66 C61 C62 C63 -2.7(3)
C2 C61 C62 C63 170.15(16)
C66 C61 C62 C52 176.42(17)
C2 C61 C62 C52 -10.7(2)
C53 C52 C62 C63 -8.6(3)
C51 C52 C62 C63 167.67(17)
C53 C52 C62 C61 172.35(17)
C51 C52 C62 C61 -11.4(3)
C61 C62 C63 C64 1.1(3)
C52 C62 C63 C64 -177.97(17)
C62 C63 C64 C65 1.2(3)
C63 C64 C65 C66 -1.9(3)
C63 C64 C65 C60 176.00(19)
C67 C60 C65 C64 136.4(4)
C68A C60 C65 C64 -69.1(4)
C69A C60 C65 C64 55.6(4)
C69 C60 C65 C64 7.9(3)
C68 C60 C65 C64 -99.6(3)
C67A C60 C65 C64 170.6(3)
C67 C60 C65 C66 -45.8(4)
C68A C60 C65 C66 108.7(4)
C69A C60 C65 C66 -126.7(4)
C69 C60 C65 C66 -174.3(3)
C68 C60 C65 C66 78.2(3)
C67A C60 C65 C66 -11.7(4)
C62 C61 C66 C65 2.1(3)
C2 C61 C66 C65 -170.48(18)
C64 C65 C66 C61 0.2(3)
C60 C65 C66 C61 -177.65(19)
